data_4515209
loop_
_publ_author_name
'Cheisson, Thibault'
'Cole, Bren E.'
'Manor, Brian C.'
'Carroll, Patrick J.'
'Schelter, Eric J.'

_publ_section_title
;
 Phosphoryl-Ligand Adducts of Rare Earth-TriNOx Complexes: Systematic
 Studies and Implications for Separations Chemistry
;
_journal_issue 5
_journal_name_full 'ACS Sustainable Chemistry &amp; Engineering'
_journal_page_first 4993
_journal_paper_doi 10.1021/acssuschemeng.8b05638
_journal_volume 7
_journal_year 2019
_chemical_formula_moiety 'C39 H63 N7 Nd O4 P'
_chemical_formula_sum 'C39 H63 N7 Nd O4 P'
_chemical_formula_weight 869.17
_space_group_crystal_system monoclinic
_space_group_IT_number 14
_space_group_name_Hall '-P 2ybc'
_space_group_name_H-M_alt 'P 1 21/c 1'
_symmetry_space_group_name_Hall '-P 2ybc'
_symmetry_space_group_name_H-M 'P 1 21/c 1'
_atom_sites_solution_hydrogens geom
_atom_sites_solution_primary dual
_audit_creation_date 2016-11-30
_audit_creation_method
;
Olex2 1.2
(compiled 2016.09.09 svn.r3337 for OlexSys, GUI svn.r5227)
;
_cell_angle_alpha 90
_cell_angle_beta 94.109(2)
_cell_angle_gamma 90
_cell_formula_units_Z 4
_cell_length_a 11.9949(5)
_cell_length_b 18.6326(8)
_cell_length_c 18.9129(8)
_cell_measurement_reflns_used 9709
_cell_measurement_temperature 100
_cell_measurement_theta_max 27.50
_cell_measurement_theta_min 2.42
_cell_volume 4216.1(3)
_computing_data_collection 'Bruker APEX3 v2016.1-0'
_computing_data_reduction 'Bruker SAINT v8.37A'
_computing_molecular_graphics 'Olex2 (Dolomanov et al., 2009)'
_computing_publication_material 'Olex2 (Dolomanov et al., 2009)'
_computing_structure_refinement 'XL (Sheldrick, 2008)'
_computing_structure_solution 'XT (Sheldrick, 2015)'
_diffrn_ambient_temperature 100
_diffrn_measured_fraction_theta_full 0.999
_diffrn_measured_fraction_theta_max 0.999
_diffrn_measurement_device 'CMOS area detector'
_diffrn_measurement_device_type 'Bruker D8QUEST'
_diffrn_measurement_method '\w and \f scans'
_diffrn_radiation_monochromator graphite
_diffrn_radiation_type MoK\a
_diffrn_radiation_wavelength 0.71073
_diffrn_reflns_av_R_equivalents 0.0598
_diffrn_reflns_av_unetI/netI 0.0237
_diffrn_reflns_Laue_measured_fraction_full 0.999
_diffrn_reflns_Laue_measured_fraction_max 0.999
_diffrn_reflns_limit_h_max 15
_diffrn_reflns_limit_h_min -15
_diffrn_reflns_limit_k_max 24
_diffrn_reflns_limit_k_min -24
_diffrn_reflns_limit_l_max 24
_diffrn_reflns_limit_l_min -24
_diffrn_reflns_number 111996
_diffrn_reflns_point_group_measured_fraction_full 0.999
_diffrn_reflns_point_group_measured_fraction_max 0.999
_diffrn_reflns_theta_full 25.242
_diffrn_reflns_theta_max 27.544
_diffrn_reflns_theta_min 2.159
_diffrn_source 'sealed tube'
_exptl_absorpt_coefficient_mu 1.315
_exptl_absorpt_correction_T_max 0.7456
_exptl_absorpt_correction_T_min 0.7022
_exptl_absorpt_correction_type multi-scan
_exptl_absorpt_process_details 'SADABS v2014/5'
_exptl_crystal_colour colourless
_exptl_crystal_density_diffrn 1.369
_exptl_crystal_description prism
_exptl_crystal_F_000 1812
_exptl_crystal_size_max 0.18
_exptl_crystal_size_mid 0.18
_exptl_crystal_size_min 0.05
_refine_diff_density_max 0.954
_refine_diff_density_min -1.324
_refine_diff_density_rms 0.314
_refine_ls_extinction_method none
_refine_ls_goodness_of_fit_ref 1.193
_refine_ls_hydrogen_treatment constr
_refine_ls_matrix_type full
_refine_ls_number_parameters 484
_refine_ls_number_reflns 9730
_refine_ls_number_restraints 0
_refine_ls_restrained_S_all 1.193
_refine_ls_R_factor_all 0.0398
_refine_ls_R_factor_gt 0.0281
_refine_ls_shift/su_max 0.002
_refine_ls_shift/su_mean 0.000
_refine_ls_structure_factor_coef Fsqd
_refine_ls_weighting_details 'w=1/[\s^2^(Fo^2^)+(0.0486P)^2^+3.0371P] where P=(Fo^2^+2Fc^2^)/3'
_refine_ls_weighting_scheme calc
_refine_ls_wR_factor_gt 0.0746
_refine_ls_wR_factor_ref 0.0892
_reflns_number_gt 8335
_reflns_number_total 9730
_reflns_threshold_expression 'I > 2\s(I)'
_cod_data_source_file sc8b05638_si_002.cif
_cod_data_source_block 40034
_cod_database_code 4515209

loop_
_space_group_symop_operation_xyz
'x, y, z'
'-x, y+1/2, -z+1/2'
'-x, -y, -z'
'x, -y-1/2, z-1/2'

loop_
_atom_site_label
_atom_site_type_symbol
_atom_site_fract_x
_atom_site_fract_y
_atom_site_fract_z
_atom_site_U_iso_or_equiv
_atom_site_adp_type
_atom_site_occupancy
_atom_site_site_symmetry_order
_atom_site_calc_flag
_atom_site_refinement_flags_posn
Nd1 Nd 0.75228(2) 0.38355(2) 0.26314(2) 0.00852(5) Uani 1 1 d .
P1 P 0.77506(6) 0.52364(4) 0.41323(4) 0.01236(14) Uani 1 1 d .
O1 O 0.63959(18) 0.47640(11) 0.22505(10) 0.0199(4) Uani 1 1 d .
O2 O 0.71097(17) 0.31707(11) 0.35925(10) 0.0180(4) Uani 1 1 d .
O3 O 0.93300(17) 0.41596(11) 0.25369(12) 0.0215(4) Uani 1 1 d .
O4 O 0.77937(17) 0.46372(10) 0.36237(10) 0.0152(4) Uani 1 1 d .
N1 N 0.6541(2) 0.44820(13) 0.15543(12) 0.0161(5) Uani 1 1 d .
N2 N 0.6372(2) 0.27830(12) 0.30976(12) 0.0149(5) Uani 1 1 d .
N3 N 0.9453(2) 0.34309(14) 0.22958(13) 0.0193(5) Uani 1 1 d .
N4 N 0.72016(19) 0.27615(12) 0.15051(11) 0.0109(4) Uani 1 1 d .
N5 N 0.6981(2) 0.59341(14) 0.38806(14) 0.0219(5) Uani 1 1 d .
N6 N 0.7161(3) 0.49701(14) 0.48419(14) 0.0256(6) Uani 1 1 d .
N7 N 0.9036(2) 0.55182(14) 0.43171(14) 0.0236(6) Uani 1 1 d .
C1 C 0.6658(2) 0.30975(16) 0.08536(14) 0.0167(6) Uani 1 1 d .
H1a H 0.6530 0.2731 0.0493 0.022 Uiso 1 1 calc R
H1b H 0.7164 0.3450 0.0676 0.022 Uiso 1 1 calc R
C2 C 0.5555(2) 0.34611(16) 0.09735(14) 0.0167(6) Uani 1 1 d .
C3 C 0.4545(2) 0.31103(18) 0.07625(16) 0.0215(6) Uani 1 1 d .
H3 H 0.4567 0.2670 0.0533 0.029 Uiso 1 1 calc R
C4 C 0.3527(3) 0.34055(19) 0.08893(16) 0.0245(7) Uani 1 1 d .
H4 H 0.2869 0.3172 0.0734 0.033 Uiso 1 1 calc R
C5 C 0.3486(3) 0.4056(2) 0.12521(17) 0.0258(7) Uani 1 1 d .
H5 H 0.2801 0.4249 0.1353 0.034 Uiso 1 1 calc R
C6 C 0.4469(3) 0.44121(17) 0.14612(16) 0.0223(6) Uani 1 1 d .
H6 H 0.4440 0.4846 0.1703 0.030 Uiso 1 1 calc R
C7 C 0.5507(2) 0.41246(16) 0.13113(15) 0.0163(6) Uani 1 1 d .
C8 C 0.6894(3) 0.50911(15) 0.10911(15) 0.0176(6) Uani 1 1 d .
C9 C 0.5995(3) 0.56675(18) 0.0994(2) 0.0327(8) Uani 1 1 d .
H9a H 0.6288 0.6075 0.0758 0.049 Uiso 1 1 calc GR
H9b H 0.5767 0.5811 0.1450 0.049 Uiso 1 1 calc GR
H9c H 0.5362 0.5479 0.0714 0.049 Uiso 1 1 calc GR
C10 C 0.7963(3) 0.54064(18) 0.14352(19) 0.0307(8) Uani 1 1 d .
H10a H 0.8512 0.5034 0.1509 0.046 Uiso 1 1 calc GR
H10b H 0.7816 0.5616 0.1883 0.046 Uiso 1 1 calc GR
H10c H 0.8238 0.5769 0.1132 0.046 Uiso 1 1 calc GR
C11 C 0.7128(3) 0.47902(17) 0.03581(16) 0.0244(7) Uani 1 1 d .
H11a H 0.6486 0.4529 0.0166 0.037 Uiso 1 1 calc GR
H11b H 0.7762 0.4475 0.0405 0.037 Uiso 1 1 calc GR
H11c H 0.7281 0.5179 0.0046 0.037 Uiso 1 1 calc GR
C12 C 0.6452(2) 0.21683(15) 0.16979(15) 0.0167(6) Uani 1 1 d .
H12a H 0.6367 0.1833 0.1305 0.022 Uiso 1 1 calc R
H12b H 0.5719 0.2365 0.1769 0.022 Uiso 1 1 calc R
C13 C 0.6868(2) 0.17622(15) 0.23608(16) 0.0183(6) Uani 1 1 d .
C14 C 0.7336(3) 0.10800(17) 0.23024(19) 0.0292(8) Uani 1 1 d .
H14 H 0.7350 0.0870 0.1857 0.039 Uiso 1 1 calc R
C15 C 0.7777(3) 0.07095(18) 0.2889(2) 0.0350(9) Uani 1 1 d .
H15 H 0.8086 0.0256 0.2839 0.047 Uiso 1 1 calc R
C16 C 0.7755(3) 0.10197(19) 0.3556(2) 0.0341(8) Uani 1 1 d .
H16 H 0.8056 0.0775 0.3953 0.045 Uiso 1 1 calc R
C17 C 0.7283(3) 0.16976(16) 0.36296(17) 0.0237(7) Uani 1 1 d .
H17 H 0.7275 0.1905 0.4076 0.032 Uiso 1 1 calc R
C18 C 0.6822(2) 0.20642(15) 0.30365(15) 0.0170(6) Uani 1 1 d .
C19 C 0.5206(2) 0.28277(15) 0.33347(14) 0.0154(5) Uani 1 1 d .
C20 C 0.4881(3) 0.36286(17) 0.33198(17) 0.0236(7) Uani 1 1 d .
H20a H 0.4987 0.3824 0.2860 0.035 Uiso 1 1 calc GR
H20b H 0.5343 0.3883 0.3671 0.035 Uiso 1 1 calc GR
H20c H 0.4111 0.3677 0.3419 0.035 Uiso 1 1 calc GR
C21 C 0.5128(3) 0.25487(18) 0.40866(16) 0.0256(7) Uani 1 1 d .
H21a H 0.4395 0.2643 0.4237 0.038 Uiso 1 1 calc GR
H21b H 0.5675 0.2786 0.4400 0.038 Uiso 1 1 calc GR
H21c H 0.5264 0.2041 0.4097 0.038 Uiso 1 1 calc GR
C22 C 0.4397(3) 0.24201(18) 0.28205(16) 0.0225(6) Uani 1 1 d .
H22a H 0.4351 0.2656 0.2368 0.034 Uiso 1 1 calc GR
H22b H 0.3670 0.2410 0.3003 0.034 Uiso 1 1 calc GR
H22c H 0.4660 0.1938 0.2768 0.034 Uiso 1 1 calc GR
C23 C 0.8277(2) 0.24274(15) 0.13294(16) 0.0172(6) Uani 1 1 d .
H23a H 0.8128 0.2071 0.0961 0.023 Uiso 1 1 calc R
H23b H 0.8610 0.2183 0.1746 0.023 Uiso 1 1 calc R
C24 C 0.9100(2) 0.29710(17) 0.10815(16) 0.0197(6) Uani 1 1 d .
C25 C 0.9294(3) 0.30094(19) 0.03575(17) 0.0246(7) Uani 1 1 d .
H25 H 0.8950 0.2680 0.0043 0.033 Uiso 1 1 calc R
C26 C 0.9989(3) 0.3532(2) 0.01048(18) 0.0306(8) Uani 1 1 d .
H26 H 1.0129 0.3541 -0.0373 0.041 Uiso 1 1 calc R
C27 C 1.0471(3) 0.4036(2) 0.0563(2) 0.0336(8) Uani 1 1 d .
H27 H 1.0904 0.4402 0.0391 0.045 Uiso 1 1 calc R
C28 C 1.0312(3) 0.3998(2) 0.12789(19) 0.0279(7) Uani 1 1 d .
H28 H 1.0650 0.4336 0.1586 0.037 Uiso 1 1 calc R
C29 C 0.9651(2) 0.34584(17) 0.15494(16) 0.0199(6) Uani 1 1 d .
C30 C 1.0352(2) 0.30693(18) 0.27818(16) 0.0222(6) Uani 1 1 d .
C31 C 0.9940(3) 0.3073(2) 0.35171(17) 0.0286(7) Uani 1 1 d .
H31a H 0.9900 0.3559 0.3683 0.043 Uiso 1 1 calc GR
H31b H 1.0447 0.2804 0.3831 0.043 Uiso 1 1 calc GR
H31c H 0.9211 0.2859 0.3505 0.043 Uiso 1 1 calc GR
C32 C 1.1458(3) 0.3473(3) 0.2775(2) 0.0507(12) Uani 1 1 d .
H32a H 1.1761 0.3412 0.2323 0.076 Uiso 1 1 calc GR
H32b H 1.1975 0.3288 0.3141 0.076 Uiso 1 1 calc GR
H32c H 1.1334 0.3974 0.2857 0.076 Uiso 1 1 calc GR
C33 C 1.0480(4) 0.2294(2) 0.2536(2) 0.0490(12) Uani 1 1 d .
H33a H 1.0643 0.2290 0.2046 0.074 Uiso 1 1 calc GR
H33b H 0.9797 0.2038 0.2590 0.074 Uiso 1 1 calc GR
H33c H 1.1079 0.2068 0.2817 0.074 Uiso 1 1 calc GR
C34 C 0.7479(3) 0.6475(2) 0.3435(2) 0.0387(9) Uani 1 1 d .
H34a H 0.7431 0.6314 0.2951 0.058 Uiso 1 1 calc GR
H34b H 0.8249 0.6544 0.3595 0.058 Uiso 1 1 calc GR
H34c H 0.7083 0.6920 0.3467 0.058 Uiso 1 1 calc GR
C35 C 0.5810(3) 0.5794(2) 0.3653(2) 0.0359(8) Uani 1 1 d .
H35a H 0.5400 0.6237 0.3642 0.054 Uiso 1 1 calc GR
H35b H 0.5498 0.5469 0.3979 0.054 Uiso 1 1 calc GR
H35c H 0.5764 0.5585 0.3188 0.054 Uiso 1 1 calc GR
C36 C 0.6713(4) 0.5442(2) 0.53663(19) 0.0373(9) Uani 1 1 d .
H36a H 0.6692 0.5926 0.5191 0.056 Uiso 1 1 calc GR
H36b H 0.7180 0.5420 0.5799 0.056 Uiso 1 1 calc GR
H36c H 0.5970 0.5292 0.5454 0.056 Uiso 1 1 calc GR
C37 C 0.7181(3) 0.42128(16) 0.50392(16) 0.0251(7) Uani 1 1 d .
H37a H 0.7410 0.3931 0.4650 0.038 Uiso 1 1 calc GR
H37b H 0.6447 0.4067 0.5152 0.038 Uiso 1 1 calc GR
H37c H 0.7698 0.4143 0.5445 0.038 Uiso 1 1 calc GR
C38 C 0.9324(3) 0.6033(2) 0.4878(2) 0.0396(9) Uani 1 1 d .
H38a H 0.9382 0.6504 0.4677 0.059 Uiso 1 1 calc GR
H38b H 1.0026 0.5903 0.5119 0.059 Uiso 1 1 calc GR
H38c H 0.8753 0.6034 0.5209 0.059 Uiso 1 1 calc GR
C39 C 0.9899(3) 0.5426(2) 0.3819(2) 0.0335(8) Uani 1 1 d .
H39a H 0.9663 0.5069 0.3473 0.050 Uiso 1 1 calc GR
H39b H 1.0582 0.5275 0.4071 0.050 Uiso 1 1 calc GR
H39c H 1.0019 0.5873 0.3584 0.050 Uiso 1 1 calc GR

loop_
_atom_site_aniso_label
_atom_site_aniso_U_11
_atom_site_aniso_U_22
_atom_site_aniso_U_33
_atom_site_aniso_U_23
_atom_site_aniso_U_13
_atom_site_aniso_U_12
Nd1 0.00959(8) 0.00870(8) 0.00732(8) -0.00079(5) 0.00106(5) -0.00083(5)
P1 0.0177(3) 0.0095(3) 0.0100(3) -0.0013(2) 0.0018(3) -0.0006(3)
O1 0.0297(12) 0.0188(10) 0.0115(10) -0.0032(8) 0.0038(8) 0.0042(9)
O2 0.0214(11) 0.0188(10) 0.0130(10) -0.0025(8) -0.0037(8) -0.0066(8)
O3 0.0186(11) 0.0204(11) 0.0256(11) -0.0097(9) 0.0024(9) -0.0035(8)
O4 0.0201(10) 0.0140(9) 0.0117(9) -0.0037(7) 0.0023(8) -0.0039(8)
N1 0.0217(12) 0.0163(12) 0.0104(11) -0.0007(9) 0.0020(9) 0.0005(9)
N2 0.0177(12) 0.0150(11) 0.0117(11) -0.0022(9) -0.0015(9) -0.0040(9)
N3 0.0174(12) 0.0220(13) 0.0183(12) -0.0056(10) -0.0008(10) 0.0026(10)
N4 0.0154(11) 0.0098(10) 0.0075(10) -0.0018(8) -0.0001(8) 0.0000(8)
N5 0.0243(14) 0.0162(12) 0.0259(14) 0.0047(11) 0.0063(11) 0.0051(10)
N6 0.0487(18) 0.0153(12) 0.0146(12) -0.0011(10) 0.0145(12) -0.0005(12)
N7 0.0219(13) 0.0237(14) 0.0248(14) -0.0130(11) -0.0007(11) -0.0030(11)
C1 0.0225(15) 0.0185(14) 0.0091(13) -0.0026(10) 0.0008(11) 0.0005(11)
C2 0.0159(13) 0.0224(15) 0.0116(13) 0.0032(11) -0.0007(10) -0.0014(11)
C3 0.0197(15) 0.0297(16) 0.0145(14) 0.0002(12) -0.0032(11) -0.0039(12)
C4 0.0146(14) 0.0385(19) 0.0197(15) 0.0112(13) -0.0033(11) -0.0051(13)
C5 0.0154(14) 0.0429(19) 0.0193(15) 0.0066(14) 0.0025(12) 0.0065(13)
C6 0.0244(16) 0.0262(16) 0.0164(14) 0.0055(12) 0.0009(12) 0.0076(12)
C7 0.0159(14) 0.0216(14) 0.0115(13) 0.0060(11) 0.0011(10) 0.0016(11)
C8 0.0232(15) 0.0131(13) 0.0165(14) 0.0072(11) 0.0029(11) 0.0008(11)
C9 0.043(2) 0.0223(16) 0.0338(19) 0.0105(14) 0.0092(16) 0.0066(15)
C10 0.038(2) 0.0248(17) 0.0286(18) 0.0046(14) -0.0004(15) -0.0131(15)
C11 0.0310(17) 0.0262(16) 0.0164(15) 0.0083(12) 0.0058(12) -0.0029(13)
C12 0.0200(14) 0.0148(13) 0.0155(14) -0.0072(11) 0.0025(11) -0.0061(11)
C13 0.0216(15) 0.0142(13) 0.0191(15) 0.0009(11) 0.0010(11) -0.0020(11)
C14 0.047(2) 0.0152(15) 0.0258(18) -0.0014(12) 0.0065(16) 0.0032(14)
C15 0.056(2) 0.0141(15) 0.0352(19) 0.0049(14) 0.0018(17) 0.0126(15)
C16 0.048(2) 0.0237(17) 0.0294(19) 0.0111(14) -0.0044(16) 0.0076(15)
C17 0.0315(17) 0.0196(15) 0.0197(15) 0.0039(12) -0.0007(13) -0.0019(13)
C18 0.0196(14) 0.0127(13) 0.0185(14) 0.0011(11) 0.0004(11) -0.0042(11)
C19 0.0171(14) 0.0192(14) 0.0103(13) -0.0008(11) 0.0033(10) -0.0048(11)
C20 0.0242(16) 0.0257(16) 0.0216(16) -0.0002(13) 0.0073(12) 0.0022(13)
C21 0.0295(17) 0.0317(17) 0.0162(15) 0.0006(13) 0.0061(13) -0.0064(14)
C22 0.0193(15) 0.0280(16) 0.0201(15) -0.0028(13) 0.0010(12) -0.0053(12)
C23 0.0163(14) 0.0153(13) 0.0203(14) -0.0079(11) 0.0037(11) 0.0024(11)
C24 0.0160(14) 0.0260(16) 0.0175(14) -0.0015(12) 0.0039(11) 0.0057(12)
C25 0.0182(15) 0.0377(18) 0.0184(15) -0.0055(13) 0.0056(12) 0.0013(13)
C26 0.0213(16) 0.051(2) 0.0203(16) 0.0037(16) 0.0111(13) 0.0036(15)
C27 0.0185(16) 0.052(2) 0.0316(19) 0.0046(17) 0.0119(14) -0.0082(15)
C28 0.0171(15) 0.0385(19) 0.0285(18) -0.0036(15) 0.0038(13) -0.0077(13)
C29 0.0135(13) 0.0283(16) 0.0183(14) -0.0013(12) 0.0045(11) 0.0044(12)
C30 0.0143(14) 0.0327(17) 0.0192(15) -0.0030(13) -0.0023(11) 0.0073(12)
C31 0.0257(17) 0.0388(19) 0.0204(16) -0.0014(14) -0.0042(13) 0.0054(14)
C32 0.0150(17) 0.094(4) 0.042(2) 0.017(2) -0.0059(15) -0.004(2)
C33 0.057(3) 0.055(3) 0.032(2) -0.0140(19) -0.0151(19) 0.040(2)
C34 0.049(2) 0.0244(18) 0.044(2) 0.0165(17) 0.0132(18) 0.0061(17)
C35 0.0249(18) 0.036(2) 0.047(2) 0.0005(17) 0.0028(16) 0.0137(15)
C36 0.061(3) 0.0292(18) 0.0245(18) -0.0089(14) 0.0243(17) -0.0026(17)
C37 0.0408(19) 0.0185(15) 0.0164(15) 0.0028(12) 0.0044(13) -0.0042(13)
C38 0.038(2) 0.042(2) 0.038(2) -0.0235(17) -0.0052(17) -0.0075(17)
C39 0.0182(16) 0.039(2) 0.044(2) -0.0138(17) 0.0033(14) -0.0079(14)

loop_
_atom_type_symbol
_atom_type_description
_atom_type_scat_dispersion_real
_atom_type_scat_dispersion_imag
_atom_type_scat_source
C C 0.0033 0.0016 'International Tables Vol C Tables 4.2.6.8 and 6.1.1.4'
H H 0.0000 0.0000 'International Tables Vol C Tables 4.2.6.8 and 6.1.1.4'
N N 0.0061 0.0033 'International Tables Vol C Tables 4.2.6.8 and 6.1.1.4'
O O 0.0106 0.0060 'International Tables Vol C Tables 4.2.6.8 and 6.1.1.4'
P P 0.1023 0.0942 'International Tables Vol C Tables 4.2.6.8 and 6.1.1.4'
Nd Nd -0.1943 3.0179 'International Tables Vol C Tables 4.2.6.8 and 6.1.1.4'

loop_
_geom_angle_atom_site_label_1
_geom_angle_atom_site_label_2
_geom_angle_atom_site_label_3
_geom_angle
O1 Nd1 O2 120.37(7)
O1 Nd1 O4 79.57(7)
O1 Nd1 N1 33.79(7)
O1 Nd1 N2 111.32(8)
O1 Nd1 N3 132.21(8)
O1 Nd1 N4 104.16(7)
O2 Nd1 O4 74.95(7)
O2 Nd1 N1 140.35(8)
O2 Nd1 N2 33.55(7)
O2 Nd1 N3 106.83(8)
O2 Nd1 N4 100.58(6)
O3 Nd1 O1 108.74(8)
O3 Nd1 O2 118.03(8)
O3 Nd1 O4 79.61(7)
O3 Nd1 N1 101.43(8)
O3 Nd1 N2 139.82(8)
O3 Nd1 N3 34.13(8)
O3 Nd1 N4 101.61(7)
O4 Nd1 N1 110.82(7)
O4 Nd1 N2 104.50(7)
O4 Nd1 N3 107.64(7)
O4 Nd1 N4 175.31(6)
N1 Nd1 N2 113.49(7)
N1 Nd1 N4 73.47(7)
N2 Nd1 N4 71.61(7)
N3 Nd1 N1 108.17(8)
N3 Nd1 N2 112.06(8)
N3 Nd1 N4 72.08(7)
O4 P1 N5 117.00(13)
O4 P1 N6 110.00(12)
O4 P1 N7 107.71(12)
N6 P1 N5 102.14(14)
N6 P1 N7 112.09(15)
N7 P1 N5 107.92(14)
N1 O1 Nd1 84.49(13)
N2 O2 Nd1 85.00(13)
N3 O3 Nd1 83.94(14)
P1 O4 Nd1 165.84(13)
O1 N1 Nd1 61.72(12)
O1 N1 C7 107.4(2)
O1 N1 C8 108.2(2)
C7 N1 Nd1 111.53(16)
C7 N1 C8 115.4(2)
C8 N1 Nd1 132.66(18)
O2 N2 Nd1 61.46(11)
O2 N2 C18 107.5(2)
O2 N2 C19 108.7(2)
C18 N2 Nd1 117.47(17)
C18 N2 C19 115.8(2)
C19 N2 Nd1 126.21(17)
O3 N3 Nd1 61.93(12)
O3 N3 C29 107.6(2)
O3 N3 C30 108.0(2)
C29 N3 Nd1 116.45(17)
C29 N3 C30 116.5(2)
C30 N3 Nd1 126.50(18)
C1 N4 Nd1 109.96(15)
C1 N4 C23 109.0(2)
C12 N4 Nd1 112.33(15)
C12 N4 C1 106.2(2)
C12 N4 C23 107.0(2)
C23 N4 Nd1 112.11(15)
C34 N5 P1 117.7(2)
C35 N5 P1 116.9(2)
C35 N5 C34 112.0(3)
C36 N6 P1 125.2(2)
C36 N6 C37 114.2(3)
C37 N6 P1 120.2(2)
C38 N7 P1 122.5(2)
C38 N7 C39 114.0(3)
C39 N7 P1 121.6(2)
N4 C1 C2 113.5(2)
C3 C2 C1 119.5(3)
C7 C2 C1 121.9(3)
C7 C2 C3 118.6(3)
C4 C3 C2 121.4(3)
C3 C4 C5 119.8(3)
C6 C5 C4 119.8(3)
C5 C6 C7 120.6(3)
C2 C7 N1 119.3(2)
C2 C7 C6 119.8(3)
C6 C7 N1 120.7(3)
N1 C8 C9 111.9(2)
N1 C8 C10 107.8(2)
N1 C8 C11 109.0(2)
C9 C8 C11 108.8(3)
C10 C8 C9 110.4(3)
C10 C8 C11 109.0(3)
N4 C12 C13 113.8(2)
C14 C13 C12 119.9(3)
C14 C13 C18 118.7(3)
C18 C13 C12 121.4(3)
C15 C14 C13 121.7(3)
C14 C15 C16 119.4(3)
C15 C16 C17 120.1(3)
C18 C17 C16 120.2(3)
C13 C18 N2 118.8(3)
C17 C18 N2 121.1(3)
C17 C18 C13 119.9(3)
N2 C19 C20 106.7(2)
N2 C19 C21 112.4(2)
N2 C19 C22 110.2(2)
C21 C19 C20 108.3(2)
C21 C19 C22 110.2(2)
C22 C19 C20 108.7(3)
N4 C23 C24 112.6(2)
C25 C24 C23 119.5(3)
C29 C24 C23 121.8(3)
C29 C24 C25 118.6(3)
C26 C25 C24 121.0(3)
C27 C26 C25 119.8(3)
C26 C27 C28 120.0(3)
C27 C28 C29 121.1(3)
C24 C29 N3 119.3(3)
C28 C29 N3 121.2(3)
C28 C29 C24 119.3(3)
N3 C30 C32 110.8(3)
N3 C30 C33 108.4(3)
C31 C30 N3 106.9(2)
C31 C30 C32 110.4(3)
C31 C30 C33 109.4(3)
C32 C30 C33 110.9(3)

loop_
_geom_bond_atom_site_label_1
_geom_bond_atom_site_label_2
_geom_bond_distance
Nd1 O1 2.280(2)
Nd1 O2 2.283(2)
Nd1 O3 2.270(2)
Nd1 O4 2.4025(19)
Nd1 N1 2.577(2)
Nd1 N2 2.589(2)
Nd1 N3 2.558(2)
Nd1 N4 2.928(2)
P1 O4 1.4770(19)
P1 N5 1.645(3)
P1 N6 1.638(3)
P1 N7 1.642(3)
O1 N1 1.440(3)
O2 N2 1.436(3)
O3 N3 1.443(3)
N1 C7 1.453(4)
N1 C8 1.512(3)
N2 C18 1.452(4)
N2 C19 1.501(4)
N3 C29 1.449(4)
N3 C30 1.523(4)
N4 C1 1.490(3)
N4 C12 1.487(3)
N4 C23 1.492(3)
N5 C34 1.468(4)
N5 C35 1.463(4)
N6 C36 1.457(4)
N6 C37 1.459(4)
N7 C38 1.454(4)
N7 C39 1.459(4)
C1 C2 1.518(4)
C2 C3 1.409(4)
C2 C7 1.395(4)
C3 C4 1.376(4)
C4 C5 1.395(5)
C5 C6 1.386(5)
C6 C7 1.403(4)
C8 C9 1.524(4)
C8 C10 1.514(4)
C8 C11 1.540(4)
C12 C13 1.518(4)
C13 C14 1.397(4)
C13 C18 1.401(4)
C14 C15 1.379(5)
C15 C16 1.389(5)
C16 C17 1.396(5)
C17 C18 1.394(4)
C19 C20 1.542(4)
C19 C21 1.523(4)
C19 C22 1.527(4)
C23 C24 1.512(4)
C24 C25 1.407(4)
C24 C29 1.400(4)
C25 C26 1.389(5)
C26 C27 1.376(5)
C27 C28 1.383(5)
C28 C29 1.400(5)
C30 C31 1.509(4)
C30 C32 1.526(5)
C30 C33 1.528(5)
